data_2220743
loop_
_publ_author_name
'Gainsford, Graeme J.'
'Clinch, Keith'

_publ_section_title
;
 3-Benzoyl-5-chlorouracil
;
_journal_coeditor_code CI2757
_journal_issue 2
_journal_name_full 'Acta Crystallographica Section E'
_journal_page_first o342
_journal_paper_doi 10.1107/S1600536809001287
_journal_volume 65
_journal_year 2009
_chemical_formula_iupac 'C11 H7 Cl N2 O3'
_chemical_formula_moiety 'C11 H7 Cl N2 O3'
_chemical_formula_sum 'C11 H7 Cl N2 O3'
_chemical_formula_weight 250.64
_chemical_name_systematic
;
3-Benzoyl-5-chloro-pyrimidine-2,4(<i>1H,3H</i>)-dione
;
_space_group_IT_number 15
_symmetry_cell_setting monoclinic
_symmetry_space_group_name_Hall '-C 2yc'
_symmetry_space_group_name_H-M 'C 1 2/c 1'
_atom_sites_solution_hydrogens geom
_atom_sites_solution_primary direct
_atom_sites_solution_secondary difmap
_audit_creation_method SHELXL-97
_cell_angle_alpha 90.00
_cell_angle_beta 113.169(2)
_cell_angle_gamma 90.00
_cell_formula_units_Z 8
_cell_length_a 21.9357(9)
_cell_length_b 5.4020(2)
_cell_length_c 19.9642(9)
_cell_measurement_reflns_used 6298
_cell_measurement_temperature 133(2)
_cell_measurement_theta_max 28.65
_cell_measurement_theta_min 2.22
_cell_volume 2174.89(16)
_computing_cell_refinement 'SAINT (Bruker, 2006)'
_computing_data_collection 'APEX2 (Bruker, 2006)'
_computing_data_reduction 'SAINT (Bruker, 2006)'
_computing_molecular_graphics
;
ORTEP in WinGX (Farrugia, 1999) and Mercury (Bruno <i>et al.</i>,
2002)
;
_computing_publication_material
;
SHELXL97 (Sheldrick, 2008) and PLATON (Spek, 2003)
;
_computing_structure_refinement 'SHELXL97 (Sheldrick, 2008)'
_computing_structure_solution 'SHELXS97 (Sheldrick, 2008)'
_diffrn_ambient_temperature 133(2)
_diffrn_detector_area_resol_mean 8.333
_diffrn_measured_fraction_theta_full 0.998
_diffrn_measured_fraction_theta_max 0.998
_diffrn_measurement_device_type
;
Bruker--Nonius APEXII CCD area-detector
;
_diffrn_measurement_method '\f and \w'
_diffrn_radiation_monochromator graphite
_diffrn_radiation_source 'fine-focus sealed tube'
_diffrn_radiation_type MoK\a
_diffrn_radiation_wavelength 0.71073
_diffrn_reflns_av_R_equivalents 0.0473
_diffrn_reflns_av_sigmaI/netI 0.0301
_diffrn_reflns_limit_h_max 29
_diffrn_reflns_limit_h_min -29
_diffrn_reflns_limit_k_max 7
_diffrn_reflns_limit_k_min -7
_diffrn_reflns_limit_l_max 27
_diffrn_reflns_limit_l_min -27
_diffrn_reflns_number 24616
_diffrn_reflns_theta_full 29.01
_diffrn_reflns_theta_max 29.01
_diffrn_reflns_theta_min 3.54
_diffrn_standards_number 0
_exptl_absorpt_coefficient_mu 0.348
_exptl_absorpt_correction_T_max 0.990
_exptl_absorpt_correction_T_min 0.810
_exptl_absorpt_correction_type multi-scan
_exptl_absorpt_process_details
;
(SADABS; Blessing, 1995; Bruker, 2006)
;
_exptl_crystal_colour colourless
_exptl_crystal_density_diffrn 1.531
_exptl_crystal_density_method 'not measured'
_exptl_crystal_description Plate
_exptl_crystal_F_000 1024
_exptl_crystal_size_max 0.34
_exptl_crystal_size_mid 0.21
_exptl_crystal_size_min 0.03
_refine_diff_density_max 0.371
_refine_diff_density_min -0.417
_refine_ls_extinction_method none
_refine_ls_goodness_of_fit_ref 1.068
_refine_ls_hydrogen_treatment mixed
_refine_ls_matrix_type full
_refine_ls_number_parameters 162
_refine_ls_number_reflns 2899
_refine_ls_number_restraints 0
_refine_ls_restrained_S_all 1.068
_refine_ls_R_factor_all 0.0639
_refine_ls_R_factor_gt 0.0407
_refine_ls_shift/su_max 0.001
_refine_ls_shift/su_mean 0.000
_refine_ls_structure_factor_coef Fsqd
_refine_ls_weighting_details 'calc w=1/[\s^2^(Fo^2^)+(0.0468P)^2^+2.9413P] where P=(Fo^2^+2Fc^2^)/3'
_refine_ls_weighting_scheme calc
_refine_ls_wR_factor_gt 0.0965
_refine_ls_wR_factor_ref 0.1100
_reflns_number_gt 2189
_reflns_number_total 2899
_reflns_threshold_expression I>2\s(I)
_cod_data_source_file ci2757.cif
_cod_data_source_block I
_cod_depositor_comments
;
The following automatic conversions were performed:
'_symmetry_cell_setting' value 'Monoclinic' changed to 'monoclinic'
according to '/home/saulius/struct/CIF-dictionaries/cif_core.dic'
dictionary named 'cif_core.dic' version 2.4.1 from 2010-06-29.

Automatic conversion script
Id: cif_fix_enum 1527 2010-12-29 10:47:43Z saulius 

The following automatic conversions were performed:

'_symmetry_cell_setting' value 'Monoclinic' changed to 'monoclinic'
according to /home/saulius/struct/CIF-dictionaries/cif_core.dic
dictionary named 'cif_core.dic' version 2.4.1 from 2010-06-29.

Automatic conversion script
Id: cif_fix_values 1715 2011-07-08 13:25:40Z adriana 
;
_cod_original_sg_symbol_H-M 'C 2/c'
_cod_database_code 2220743
_cod_database_fobs_code 2220743

loop_
_symmetry_equiv_pos_as_xyz
'x, y, z'
'-x, y, 1/2-z'
'-x, -y, -z'
'x, -y, z+1/2'
'x+1/2, y+1/2, z'
'1/2-x, 1/2+y, 1/2-z'
'1/2-x, 1/2-y, -z'
'1/2+ x, 1/2-y, 1/2+z'

loop_
_atom_site_type_symbol
_atom_site_label
_atom_site_fract_x
_atom_site_fract_y
_atom_site_fract_z
_atom_site_U_iso_or_equiv
_atom_site_adp_type
_atom_site_calc_flag
_atom_site_refinement_flags
_atom_site_occupancy
_atom_site_disorder_assembly
_atom_site_disorder_group
Cl Cl16 0.72366(2) 0.47956(9) 0.28923(3) 0.03151(14) Uani d . 1 . .
O O14 0.68050(6) 1.0941(2) 0.50072(7) 0.0230(3) Uani d . 1 . .
O O15 0.61273(7) 0.4522(3) 0.34170(8) 0.0316(3) Uani d . 1 . .
O O17 0.60738(6) 0.5865(3) 0.49746(7) 0.0259(3) Uani d . 1 . .
N N1 0.73929(7) 1.0080(3) 0.43155(8) 0.0196(3) Uani d . 1 . .
H H1N 0.7670(11) 1.123(5) 0.4545(12) 0.034(6) Uiso d . 1 . .
N N3 0.64590(6) 0.7803(3) 0.41885(8) 0.0185(3) Uani d . 1 . .
C C2 0.68836(8) 0.9710(3) 0.45337(9) 0.0178(3) Uani d . 1 . .
C C4 0.65184(8) 0.6191(3) 0.36658(10) 0.0212(4) Uani d . 1 . .
C C5 0.70867(8) 0.6748(3) 0.34898(10) 0.0206(3) Uani d . 1 . .
C C6 0.74965(8) 0.8616(3) 0.38121(10) 0.0204(3) Uani d . 1 . .
H H6 0.7865(11) 0.905(4) 0.3704(11) 0.025(5) Uiso d . 1 . .
C C7 0.59307(8) 0.7215(3) 0.44632(10) 0.0189(3) Uani d . 1 . .
C C8 0.52873(8) 0.8413(3) 0.40703(10) 0.0204(4) Uani d . 1 . .
C C9 0.51969(9) 1.0174(4) 0.35368(11) 0.0280(4) Uani d . 1 . .
H H9 0.5554 1.0604 0.3403 0.034 Uiso calc R 1 . .
C C10 0.45871(10) 1.1310(4) 0.31977(12) 0.0367(5) Uani d . 1 . .
H H10 0.4524 1.2524 0.2832 0.044 Uiso calc R 1 . .
C C11 0.40709(10) 1.0666(5) 0.33943(13) 0.0398(5) Uani d . 1 . .
H H11 0.3650 1.1426 0.3156 0.048 Uiso calc R 1 . .
C C12 0.41587(10) 0.8944(5) 0.39288(14) 0.0458(6) Uani d . 1 . .
H H12 0.3800 0.8527 0.4061 0.055 Uiso calc R 1 . .
C C13 0.47664(10) 0.7816(4) 0.42752(13) 0.0375(5) Uani d . 1 . .
H H13 0.4830 0.6640 0.4651 0.045 Uiso calc R 1 . .

loop_
_atom_site_aniso_label
_atom_site_aniso_U_11
_atom_site_aniso_U_22
_atom_site_aniso_U_33
_atom_site_aniso_U_12
_atom_site_aniso_U_13
_atom_site_aniso_U_23
Cl16 0.0351(3) 0.0321(3) 0.0358(3) -0.0100(2) 0.0230(2) -0.0132(2)
O14 0.0189(6) 0.0250(6) 0.0294(7) -0.0055(5) 0.0141(5) -0.0060(5)
O15 0.0311(7) 0.0315(8) 0.0372(8) -0.0164(6) 0.0186(6) -0.0120(6)
O17 0.0181(6) 0.0285(7) 0.0323(7) 0.0009(5) 0.0112(5) 0.0095(6)
N1 0.0141(6) 0.0217(7) 0.0250(8) -0.0068(6) 0.0098(6) -0.0051(6)
N3 0.0131(6) 0.0190(7) 0.0249(8) -0.0042(5) 0.0091(6) -0.0012(6)
C2 0.0122(7) 0.0185(8) 0.0225(8) -0.0023(6) 0.0065(6) 0.0010(6)
C4 0.0189(8) 0.0226(8) 0.0230(9) -0.0047(7) 0.0091(7) -0.0011(7)
C5 0.0193(8) 0.0212(8) 0.0239(9) -0.0016(6) 0.0112(7) -0.0022(7)
C6 0.0157(7) 0.0232(8) 0.0236(9) -0.0014(7) 0.0092(7) -0.0001(7)
C7 0.0138(7) 0.0194(8) 0.0257(9) -0.0047(6) 0.0099(7) -0.0015(7)
C8 0.0143(7) 0.0212(8) 0.0259(9) -0.0010(6) 0.0079(7) 0.0027(7)
C9 0.0210(8) 0.0324(10) 0.0341(10) 0.0011(8) 0.0145(8) 0.0095(8)
C10 0.0299(10) 0.0415(12) 0.0403(13) 0.0105(9) 0.0156(9) 0.0181(10)
C11 0.0218(9) 0.0514(14) 0.0462(13) 0.0136(9) 0.0136(9) 0.0153(11)
C12 0.0188(9) 0.0631(16) 0.0621(16) 0.0099(10) 0.0229(10) 0.0265(13)
C13 0.0210(9) 0.0467(13) 0.0504(13) 0.0052(9) 0.0202(9) 0.0245(10)

loop_
_atom_type_symbol
_atom_type_description
_atom_type_scat_dispersion_real
_atom_type_scat_dispersion_imag
_atom_type_scat_source
C C 0.0033 0.0016 'International Tables Vol C Tables 4.2.6.8 and 6.1.1.4'
H H 0.0000 0.0000 'International Tables Vol C Tables 4.2.6.8 and 6.1.1.4'
N N 0.0061 0.0033 'International Tables Vol C Tables 4.2.6.8 and 6.1.1.4'
O O 0.0106 0.0060 'International Tables Vol C Tables 4.2.6.8 and 6.1.1.4'
Cl Cl 0.1484 0.1585 'International Tables Vol C Tables 4.2.6.8 and 6.1.1.4'

loop_
_geom_angle_atom_site_label_1
_geom_angle_atom_site_label_2
_geom_angle_atom_site_label_3
_geom_angle_site_symmetry_1
_geom_angle_site_symmetry_3
_geom_angle
_geom_angle_publ_flag
C2 N1 C6 . . 122.97(15) ?
C2 N1 H1N . . 115.5(15) ?
C6 N1 H1N . . 121.3(15) ?
C2 N3 C4 . . 126.39(14) ?
C2 N3 C7 . . 116.31(14) ?
C4 N3 C7 . . 116.87(13) ?
O14 C2 N1 . . 123.34(15) ?
O14 C2 N3 . . 121.36(14) ?
N1 C2 N3 . . 115.29(15) ?
O15 C4 N3 . . 120.65(15) ?
O15 C4 C5 . . 126.35(17) ?
N3 C4 C5 . . 113.00(15) ?
C6 C5 C4 . . 121.21(16) ?
C6 C5 Cl16 . . 121.45(13) ?
C4 C5 Cl16 . . 117.23(13) ?
C5 C6 N1 . . 121.09(16) ?
C5 C6 H6 . . 123.4(13) ?
N1 C6 H6 . . 115.4(13) ?
O17 C7 C8 . . 126.97(15) ?
O17 C7 N3 . . 117.53(15) ?
C8 C7 N3 . . 115.49(14) ?
C9 C8 C13 . . 119.96(17) ?
C9 C8 C7 . . 122.09(15) ?
C13 C8 C7 . . 117.87(16) ?
C10 C9 C8 . . 120.02(17) ?
C10 C9 H9 . . 120.0 ?
C8 C9 H9 . . 120.0 ?
C11 C10 C9 . . 119.52(19) ?
C11 C10 H10 . . 120.2 ?
C9 C10 H10 . . 120.2 ?
C12 C11 C10 . . 120.82(19) ?
C12 C11 H11 . . 119.6 ?
C10 C11 H11 . . 119.6 ?
C11 C12 C13 . . 120.15(19) ?
C11 C12 H12 . . 119.9 ?
C13 C12 H12 . . 119.9 ?
C12 C13 C8 . . 119.51(19) ?
C12 C13 H13 . . 120.2 ?
C8 C13 H13 . . 120.2 ?

loop_
_geom_bond_atom_site_label_1
_geom_bond_atom_site_label_2
_geom_bond_site_symmetry_2
_geom_bond_distance
_geom_bond_publ_flag
Cl16 C5 . 1.7179(18) ?
O14 C2 . 1.222(2) ?
O15 C4 . 1.209(2) ?
O17 C7 . 1.192(2) ?
N1 C2 . 1.364(2) ?
N1 C6 . 1.366(2) ?
N1 H1N . 0.87(3) ?
N3 C2 . 1.378(2) ?
N3 C4 . 1.404(2) ?
N3 C7 . 1.498(2) ?
C4 C5 . 1.453(2) ?
C5 C6 . 1.336(2) ?
C6 H6 . 0.94(2) ?
C7 C8 . 1.468(2) ?
C8 C9 . 1.383(3) ?
C8 C13 . 1.394(2) ?
C9 C10 . 1.382(3) ?
C9 H9 . 0.95 ?
C10 C11 . 1.381(3) ?
C10 H10 . 0.95 ?
C11 C12 . 1.371(3) ?
C11 H11 . 0.95 ?
C12 C13 . 1.379(3) ?
C12 H12 . 0.95 ?
C13 H13 . 0.95 ?

loop_
_geom_hbond_atom_site_label_D
_geom_hbond_atom_site_label_H
_geom_hbond_atom_site_label_A
_geom_hbond_site_symmetry_A
_geom_hbond_distance_DH
_geom_hbond_distance_HA
_geom_hbond_distance_DA
_geom_hbond_angle_DHA
_geom_hbond_publ_flag
N1 H1N O14 7_676 0.86(3) 1.91(3) 2.770(2) 173(3) yes
C9 H9 O15 1_565 0.95 2.46 3.182(3) 133 yes
C10 H10 O15 2_665 0.95 2.57 3.447(3) 153 yes

loop_
_geom_torsion_atom_site_label_1
_geom_torsion_atom_site_label_2
_geom_torsion_atom_site_label_3
_geom_torsion_atom_site_label_4
_geom_torsion_site_symmetry_1
_geom_torsion_site_symmetry_2
_geom_torsion_site_symmetry_3
_geom_torsion_site_symmetry_4
_geom_torsion
_geom_torsion_publ_flag
C6 N1 C2 O14 . . . . 176.60(17) ?
C6 N1 C2 N3 . . . . -2.5(2) ?
C4 N3 C2 O14 . . . . -176.59(17) ?
C7 N3 C2 O14 . . . . -4.3(2) ?
C4 N3 C2 N1 . . . . 2.6(2) ?
C7 N3 C2 N1 . . . . 174.86(14) ?
C2 N3 C4 O15 . . . . 177.38(17) ?
C7 N3 C4 O15 . . . . 5.1(3) ?
C2 N3 C4 C5 . . . . -1.5(2) ?
C7 N3 C4 C5 . . . . -173.75(15) ?
O15 C4 C5 C6 . . . . -178.47(19) ?
N3 C4 C5 C6 . . . . 0.3(3) ?
O15 C4 C5 Cl16 . . . . -2.2(3) ?
N3 C4 C5 Cl16 . . . . 176.58(12) ?
C4 C5 C6 N1 . . . . -0.4(3) ?
Cl16 C5 C6 N1 . . . . -176.52(14) ?
C2 N1 C6 C5 . . . . 1.6(3) ?
C2 N3 C7 O17 . . . . -84.6(2) ?
C4 N3 C7 O17 . . . . 88.4(2) ?
C2 N3 C7 C8 . . . . 94.63(18) ?
C4 N3 C7 C8 . . . . -92.32(19) ?
O17 C7 C8 C9 . . . . 172.27(19) ?
N3 C7 C8 C9 . . . . -6.9(3) ?
O17 C7 C8 C13 . . . . -4.6(3) ?
N3 C7 C8 C13 . . . . 176.25(18) ?
C13 C8 C9 C10 . . . . -1.2(3) ?
C7 C8 C9 C10 . . . . -177.94(19) ?
C8 C9 C10 C11 . . . . -0.2(4) ?
C9 C10 C11 C12 . . . . 1.0(4) ?
C10 C11 C12 C13 . . . . -0.4(4) ?
C11 C12 C13 C8 . . . . -0.9(4) ?
C9 C8 C13 C12 . . . . 1.7(4) ?
C7 C8 C13 C12 . . . . 178.6(2) ?

loop_
_cod_related_entry_id
_cod_related_entry_database
_cod_related_entry_code
1 ChemSpider 24741578
